data_2233574
loop_
_publ_author_name
'Su, Qing'
'Zhao, Qing'

_publ_section_title
;
 (<i>E</i>)-1-{6-[1-(2,6-Dimethylphenylimino)ethyl]pyridin-2-yl}ethanone
;
_journal_coeditor_code MW2044
_journal_issue 2
_journal_name_full 'Acta Crystallographica Section E'
_journal_page_first o360
_journal_paper_doi 10.1107/S1600536811056327
_journal_volume 68
_journal_year 2012
_chemical_formula_iupac 'C17 H18 N2 O'
_chemical_formula_moiety 'C17 H18 N2 O'
_chemical_formula_sum 'C17 H18 N2 O'
_chemical_formula_weight 266.33
_chemical_name_systematic
;
(<i>E</i>)-1-{6-[1-(2,6-Dimethylphenylimino)ethyl]pyridin-2-yl}ethanone
;
_space_group_IT_number 2
_symmetry_cell_setting triclinic
_symmetry_space_group_name_Hall '-P 1'
_symmetry_space_group_name_H-M 'P -1'
_atom_sites_solution_hydrogens geom
_atom_sites_solution_primary direct
_atom_sites_solution_secondary difmap
_cell_angle_alpha 99.57(3)
_cell_angle_beta 96.40(3)
_cell_angle_gamma 108.31(3)
_cell_formula_units_Z 2
_cell_length_a 6.2988(13)
_cell_length_b 7.9684(16)
_cell_length_c 16.009(3)
_cell_measurement_reflns_used 5656
_cell_measurement_temperature 293(2)
_cell_measurement_theta_max 27.52
_cell_measurement_theta_min 3.29
_cell_volume 740.6(3)
_computing_cell_refinement 'RAPID-AUTO (Rigaku, 1998)'
_computing_data_collection 'RAPID-AUTO (Rigaku, 1998)'
_computing_data_reduction 'RAPID-AUTO (Rigaku, 1998)'
_computing_molecular_graphics 'SHELXTL (Sheldrick, 2008)'
_computing_publication_material 'SHELXTL (Sheldrick, 2008)'
_computing_structure_refinement 'SHELXL97 (Sheldrick, 2008)'
_computing_structure_solution 'SHELXS97 (Sheldrick, 2008)'
_diffrn_ambient_temperature 293(2)
_diffrn_measured_fraction_theta_full 0.993
_diffrn_measured_fraction_theta_max 0.989
_diffrn_measurement_device_type 'Rigaku R-AXIS RAPID'
_diffrn_measurement_method '\w scans'
_diffrn_radiation_monochromator graphite
_diffrn_radiation_source 'fine-focus sealed tube'
_diffrn_radiation_type MoK\a
_diffrn_radiation_wavelength 0.71073
_diffrn_reflns_av_R_equivalents 0.0173
_diffrn_reflns_av_sigmaI/netI 0.0225
_diffrn_reflns_limit_h_max 8
_diffrn_reflns_limit_h_min -8
_diffrn_reflns_limit_k_max 10
_diffrn_reflns_limit_k_min -10
_diffrn_reflns_limit_l_max 20
_diffrn_reflns_limit_l_min -20
_diffrn_reflns_number 7308
_diffrn_reflns_theta_full 27.00
_diffrn_reflns_theta_max 27.48
_diffrn_reflns_theta_min 3.29
_diffrn_standards_decay_% 0
_diffrn_standards_interval_count 0
_diffrn_standards_interval_time 0
_diffrn_standards_number 0
_exptl_absorpt_coefficient_mu 0.075
_exptl_absorpt_correction_T_max 0.9844
_exptl_absorpt_correction_T_min 0.9648
_exptl_absorpt_correction_type multi-scan
_exptl_absorpt_process_details
;
(ABSCOR; Higashi, 1995)
;
_exptl_crystal_colour yellow
_exptl_crystal_density_diffrn 1.194
_exptl_crystal_density_method 'not measured'
_exptl_crystal_description block
_exptl_crystal_F_000 284
_exptl_crystal_size_max 0.48
_exptl_crystal_size_mid 0.39
_exptl_crystal_size_min 0.21
_refine_diff_density_max 0.257
_refine_diff_density_min -0.127
_refine_ls_extinction_method none
_refine_ls_goodness_of_fit_ref 1.062
_refine_ls_hydrogen_treatment constr
_refine_ls_matrix_type full
_refine_ls_number_parameters 185
_refine_ls_number_reflns 3359
_refine_ls_number_restraints 0
_refine_ls_restrained_S_all 1.062
_refine_ls_R_factor_all 0.0659
_refine_ls_R_factor_gt 0.0479
_refine_ls_shift/su_max 0.000
_refine_ls_shift/su_mean 0.000
_refine_ls_structure_factor_coef Fsqd
_refine_ls_weighting_details 'calc w=1/[\s^2^(Fo^2^)+(0.0800P)^2^+0.0412P] where P=(Fo^2^+2Fc^2^)/3'
_refine_ls_weighting_scheme calc
_refine_ls_wR_factor_gt 0.1324
_refine_ls_wR_factor_ref 0.1432
_reflns_number_gt 2372
_reflns_number_total 3359
_reflns_threshold_expression I>2sigma(I)
_cod_data_source_file mw2044.cif
_cod_data_source_block I
_cod_database_code 2233574
_cod_database_fobs_code 2233574

loop_
_symmetry_equiv_pos_as_xyz
'x, y, z'
'-x, -y, -z'

loop_
_atom_site_type_symbol
_atom_site_label
_atom_site_fract_x
_atom_site_fract_y
_atom_site_fract_z
_atom_site_U_iso_or_equiv
_atom_site_adp_type
_atom_site_calc_flag
_atom_site_refinement_flags
_atom_site_occupancy
_atom_site_symmetry_multiplicity
O O1 -0.1379(2) -0.37717(16) 0.54963(7) 0.0681(3) Uani d . 1 1
N N1 -0.01368(18) -0.15963(14) 0.37828(7) 0.0422(3) Uani d . 1 1
N N2 -0.0626(2) 0.02226(15) 0.19274(7) 0.0471(3) Uani d . 1 1
C C1 -0.1418(2) -0.27314(17) 0.42051(9) 0.0434(3) Uani d . 1 1
C C2 -0.3694(2) -0.37081(19) 0.39062(10) 0.0531(4) Uani d . 1 1
H H2 -0.4536 -0.4474 0.4220 0.064 Uiso calc R 1 1
C C3 -0.4679(3) -0.3518(2) 0.31350(11) 0.0607(4) Uani d . 1 1
H H3 -0.6201 -0.4171 0.2914 0.073 Uiso calc R 1 1
C C4 -0.3396(2) -0.23533(19) 0.26906(10) 0.0524(4) Uani d . 1 1
H H4 -0.4038 -0.2206 0.2168 0.063 Uiso calc R 1 1
C C5 -0.1126(2) -0.14023(16) 0.30375(8) 0.0410(3) Uani d . 1 1
C C6 -0.0265(3) -0.28860(19) 0.50480(9) 0.0494(3) Uani d . 1 1
C C7 0.2229(3) -0.1950(2) 0.53064(10) 0.0616(4) Uani d . 1 1
H H7A 0.2725 -0.2148 0.5859 0.092 Uiso calc R 1 1
H H7B 0.2578 -0.0676 0.5338 0.092 Uiso calc R 1 1
H H7C 0.2994 -0.2421 0.4889 0.092 Uiso calc R 1 1
C C8 0.0334(2) -0.00400(16) 0.26111(8) 0.0410(3) Uani d . 1 1
C C9 0.2751(2) 0.0919(2) 0.30375(10) 0.0543(4) Uani d . 1 1
H H9A 0.3439 0.1871 0.2753 0.081 Uiso calc R 1 1
H H9B 0.3561 0.0078 0.3003 0.081 Uiso calc R 1 1
H H9C 0.2806 0.1426 0.3630 0.081 Uiso calc R 1 1
C C10 0.0553(2) 0.15611(17) 0.14995(8) 0.0445(3) Uani d . 1 1
C C11 0.0037(2) 0.31576(18) 0.15929(9) 0.0496(3) Uani d . 1 1
C C12 0.1034(3) 0.4428(2) 0.11335(11) 0.0632(4) Uani d . 1 1
H H12 0.0720 0.5502 0.1193 0.076 Uiso calc R 1 1
C C13 0.2480(3) 0.4132(2) 0.05903(12) 0.0746(5) Uani d . 1 1
H H13 0.3128 0.4997 0.0283 0.090 Uiso calc R 1 1
C C14 0.2970(3) 0.2554(3) 0.05017(12) 0.0724(5) Uani d . 1 1
H H14 0.3953 0.2366 0.0133 0.087 Uiso calc R 1 1
C C15 0.2030(3) 0.1238(2) 0.09492(9) 0.0545(4) Uani d . 1 1
C C16 -0.1539(3) 0.3483(2) 0.21889(13) 0.0713(5) Uani d . 1 1
H H16A -0.0827 0.3648 0.2773 0.107 Uiso calc R 1 1
H H16B -0.2920 0.2460 0.2060 0.107 Uiso calc R 1 1
H H16C -0.1879 0.4547 0.2114 0.107 Uiso calc R 1 1
C C17 0.2582(4) -0.0483(2) 0.08336(12) 0.0711(5) Uani d . 1 1
H H17A 0.2760 -0.0826 0.0249 0.107 Uiso calc R 1 1
H H17B 0.1370 -0.1427 0.0966 0.107 Uiso calc R 1 1
H H17C 0.3968 -0.0294 0.1212 0.107 Uiso calc R 1 1

loop_
_atom_site_aniso_label
_atom_site_aniso_U_11
_atom_site_aniso_U_22
_atom_site_aniso_U_33
_atom_site_aniso_U_12
_atom_site_aniso_U_13
_atom_site_aniso_U_23
O1 0.0754(8) 0.0750(7) 0.0612(6) 0.0197(6) 0.0261(6) 0.0361(6)
N1 0.0402(6) 0.0407(6) 0.0481(6) 0.0116(5) 0.0132(5) 0.0164(5)
N2 0.0446(6) 0.0447(6) 0.0520(6) 0.0100(5) 0.0094(5) 0.0201(5)
C1 0.0459(7) 0.0389(6) 0.0500(7) 0.0144(6) 0.0172(6) 0.0162(5)
C2 0.0467(8) 0.0496(8) 0.0653(9) 0.0088(6) 0.0208(7) 0.0255(7)
C3 0.0391(8) 0.0600(9) 0.0748(10) 0.0014(6) 0.0079(7) 0.0239(8)
C4 0.0440(8) 0.0520(8) 0.0586(8) 0.0087(6) 0.0061(6) 0.0217(7)
C5 0.0396(7) 0.0381(6) 0.0473(7) 0.0121(5) 0.0119(5) 0.0140(5)
C6 0.0586(9) 0.0457(7) 0.0500(7) 0.0195(6) 0.0178(6) 0.0174(6)
C7 0.0593(10) 0.0645(9) 0.0594(9) 0.0157(8) 0.0052(7) 0.0225(7)
C8 0.0399(7) 0.0380(6) 0.0467(7) 0.0116(5) 0.0121(5) 0.0133(5)
C9 0.0433(8) 0.0586(8) 0.0565(8) 0.0048(6) 0.0096(6) 0.0236(7)
C10 0.0421(7) 0.0430(7) 0.0462(7) 0.0081(6) 0.0054(6) 0.0177(6)
C11 0.0490(8) 0.0449(7) 0.0533(8) 0.0125(6) 0.0049(6) 0.0155(6)
C12 0.0712(11) 0.0462(8) 0.0739(10) 0.0168(7) 0.0091(8) 0.0255(7)
C13 0.0807(13) 0.0666(11) 0.0852(12) 0.0158(9) 0.0293(10) 0.0481(9)
C14 0.0790(12) 0.0786(11) 0.0771(11) 0.0297(10) 0.0398(10) 0.0411(9)
C15 0.0587(9) 0.0548(8) 0.0557(8) 0.0198(7) 0.0171(7) 0.0221(7)
C16 0.0746(12) 0.0665(10) 0.0844(12) 0.0338(9) 0.0261(9) 0.0204(9)
C17 0.0866(13) 0.0702(11) 0.0733(11) 0.0400(10) 0.0308(9) 0.0236(9)

loop_
_atom_type_symbol
_atom_type_description
_atom_type_scat_dispersion_real
_atom_type_scat_dispersion_imag
_atom_type_scat_source
C C 0.0033 0.0016 'International Tables Vol C Tables 4.2.6.8 and 6.1.1.4'
H H 0.0000 0.0000 'International Tables Vol C Tables 4.2.6.8 and 6.1.1.4'
N N 0.0061 0.0033 'International Tables Vol C Tables 4.2.6.8 and 6.1.1.4'
O O 0.0106 0.0060 'International Tables Vol C Tables 4.2.6.8 and 6.1.1.4'

loop_
_geom_angle_atom_site_label_1
_geom_angle_atom_site_label_2
_geom_angle_atom_site_label_3
_geom_angle
C5 N1 C1 117.90(12)
C8 N2 C10 121.37(12)
N1 C1 C2 123.17(13)
N1 C1 C6 116.46(12)
C2 C1 C6 120.37(12)
C3 C2 C1 118.35(13)
C3 C2 H2 120.8
C1 C2 H2 120.8
C2 C3 C4 119.49(14)
C2 C3 H3 120.3
C4 C3 H3 120.3
C3 C4 C5 118.80(14)
C3 C4 H4 120.6
C5 C4 H4 120.6
N1 C5 C4 122.27(12)
N1 C5 C8 116.15(12)
C4 C5 C8 121.54(12)
O1 C6 C7 121.86(14)
O1 C6 C1 119.54(14)
C7 C6 C1 118.60(12)
C6 C7 H7A 109.5
C6 C7 H7B 109.5
H7A C7 H7B 109.5
C6 C7 H7C 109.5
H7A C7 H7C 109.5
H7B C7 H7C 109.5
N2 C8 C9 125.99(12)
N2 C8 C5 116.51(12)
C9 C8 C5 117.47(12)
C8 C9 H9A 109.5
C8 C9 H9B 109.5
H9A C9 H9B 109.5
C8 C9 H9C 109.5
H9A C9 H9C 109.5
H9B C9 H9C 109.5
C11 C10 C15 121.17(12)
C11 C10 N2 117.17(12)
C15 C10 N2 121.46(12)
C12 C11 C10 118.41(14)
C12 C11 C16 121.22(14)
C10 C11 C16 120.37(13)
C13 C12 C11 121.19(15)
C13 C12 H12 119.4
C11 C12 H12 119.4
C12 C13 C14 119.88(14)
C12 C13 H13 120.1
C14 C13 H13 120.1
C13 C14 C15 121.44(15)
C13 C14 H14 119.3
C15 C14 H14 119.3
C14 C15 C10 117.91(14)
C14 C15 C17 120.26(14)
C10 C15 C17 121.82(13)
C11 C16 H16A 109.5
C11 C16 H16B 109.5
H16A C16 H16B 109.5
C11 C16 H16C 109.5
H16A C16 H16C 109.5
H16B C16 H16C 109.5
C15 C17 H17A 109.5
C15 C17 H17B 109.5
H17A C17 H17B 109.5
C15 C17 H17C 109.5
H17A C17 H17C 109.5
H17B C17 H17C 109.5

loop_
_geom_bond_atom_site_label_1
_geom_bond_atom_site_label_2
_geom_bond_distance
O1 C6 1.2147(17)
N1 C5 1.3386(18)
N1 C1 1.3388(16)
N2 C8 1.2712(17)
N2 C10 1.4202(16)
C1 C2 1.383(2)
C1 C6 1.502(2)
C2 C3 1.372(2)
C2 H2 0.9300
C3 C4 1.377(2)
C3 H3 0.9300
C4 C5 1.389(2)
C4 H4 0.9300
C5 C8 1.4997(17)
C6 C7 1.487(2)
C7 H7A 0.9600
C7 H7B 0.9600
C7 H7C 0.9600
C8 C9 1.494(2)
C9 H9A 0.9600
C9 H9B 0.9600
C9 H9C 0.9600
C10 C11 1.3977(19)
C10 C15 1.4022(19)
C11 C12 1.382(2)
C11 C16 1.501(2)
C12 C13 1.373(3)
C12 H12 0.9300
C13 C14 1.375(3)
C13 H13 0.9300
C14 C15 1.384(2)
C14 H14 0.9300
C15 C17 1.506(2)
C16 H16A 0.9600
C16 H16B 0.9600
C16 H16C 0.9600
C17 H17A 0.9600
C17 H17B 0.9600
C17 H17C 0.9600

loop_
_geom_hbond_atom_site_label_D
_geom_hbond_atom_site_label_H
_geom_hbond_atom_site_label_A
_geom_hbond_site_symmetry_A
_geom_hbond_distance_DH
_geom_hbond_distance_HA
_geom_hbond_distance_DA
_geom_hbond_angle_DHA
_geom_hbond_publ_flag
C2 H2 O1 2_446 0.93 2.64 3.459(2) 147 y
C9 H9C O1 2_556 0.96 2.59 3.366(2) 138 y

loop_
_geom_torsion_atom_site_label_1
_geom_torsion_atom_site_label_2
_geom_torsion_atom_site_label_3
_geom_torsion_atom_site_label_4
_geom_torsion
C5 N1 C1 C2 0.26(19)
C5 N1 C1 C6 -178.75(11)
N1 C1 C2 C3 0.7(2)
C6 C1 C2 C3 179.71(13)
C1 C2 C3 C4 -0.9(2)
C2 C3 C4 C5 0.2(2)
C1 N1 C5 C4 -1.06(19)
C1 N1 C5 C8 176.62(10)
C3 C4 C5 N1 0.9(2)
C3 C4 C5 C8 -176.71(12)
N1 C1 C6 O1 173.71(12)
C2 C1 C6 O1 -5.3(2)
N1 C1 C6 C7 -6.63(18)
C2 C1 C6 C7 174.33(13)
C10 N2 C8 C9 -2.1(2)
C10 N2 C8 C5 176.01(11)
N1 C5 C8 N2 -176.33(11)
C4 C5 C8 N2 1.38(18)
N1 C5 C8 C9 1.94(17)
C4 C5 C8 C9 179.65(12)
C8 N2 C10 C11 -104.44(15)
C8 N2 C10 C15 80.74(18)
C15 C10 C11 C12 -0.5(2)
N2 C10 C11 C12 -175.34(13)
C15 C10 C11 C16 -179.67(15)
N2 C10 C11 C16 5.5(2)
C10 C11 C12 C13 0.7(2)
C16 C11 C12 C13 179.82(18)
C11 C12 C13 C14 -0.5(3)
C12 C13 C14 C15 0.1(3)
C13 C14 C15 C10 0.0(3)
C13 C14 C15 C17 179.49(18)
C11 C10 C15 C14 0.2(2)
N2 C10 C15 C14 174.78(15)
C11 C10 C15 C17 -179.28(15)
N2 C10 C15 C17 -4.7(2)

loop_
_cod_related_entry_id
_cod_related_entry_database
_cod_related_entry_code
1 ChemSpider 10820642
